data_2204291
loop_
_publ_author_name
'Wharf, Ivor'
'B\'elanger-Gari\'epy, Francine'

_publ_section_title
;
 Azidotriphenylgermane
;
_journal_issue 10
_journal_name_full 'Acta Crystallographica Section E'
_journal_page_first m1362
_journal_page_last m1364
_journal_paper_doi 10.1107/S1600536804021221
_journal_volume 60
_journal_year 2004
_chemical_formula_iupac '[Ge (C6 H5)3 (N3)]'
_chemical_formula_moiety 'C18 H15 Ge N3'
_chemical_formula_sum 'C18 H15 Ge N3'
_chemical_formula_weight 345.92
_chemical_name_common 'triphenylgermanium azide'
_chemical_name_systematic
;
azidotriphenylgermane
;
_space_group_IT_number 14
_symmetry_cell_setting monoclinic
_symmetry_space_group_name_Hall '-P 2yn'
_symmetry_space_group_name_H-M 'P 1 21/n 1'
_atom_sites_solution_hydrogens geom
_atom_sites_solution_primary direct
_atom_sites_solution_secondary difmap
_audit_creation_method SHELXL-97
_cell_angle_alpha 90.00
_cell_angle_beta 110.4490(10)
_cell_angle_gamma 90.00
_cell_formula_units_Z 4
_cell_length_a 9.7428(2)
_cell_length_b 17.0689(3)
_cell_length_c 10.3630(2)
_cell_measurement_reflns_used 11289
_cell_measurement_temperature 220(2)
_cell_measurement_theta_max 72.86
_cell_measurement_theta_min 4.55
_cell_volume 1614.76(5)
_computing_cell_refinement SMART
_computing_data_collection 'SMART (Bruker, 1999)'
_computing_data_reduction 'SAINT (Bruker, 1999)'
_computing_molecular_graphics 'SHELXTL (Bruker, 1997)'
_computing_publication_material 'UdMX (Maris, 2004)'
_computing_structure_refinement 'SHELXL97 (Sheldrick, 1997)'
_computing_structure_solution 'SHELXS97 (Sheldrick, 1997)'
_diffrn_ambient_temperature 220(2)
_diffrn_detector_area_resol_mean 5.5
_diffrn_measured_fraction_theta_full 0.961
_diffrn_measured_fraction_theta_max 0.961
_diffrn_measurement_device_type 'Bruker AXS SMART 2K/Platform'
_diffrn_measurement_method \w
_diffrn_radiation_monochromator graphite
_diffrn_radiation_source 'Sealed Tube'
_diffrn_radiation_type CuK\a
_diffrn_radiation_wavelength 1.54178
_diffrn_reflns_av_R_equivalents 0.026
_diffrn_reflns_av_sigmaI/netI 0.0178
_diffrn_reflns_limit_h_max 11
_diffrn_reflns_limit_h_min -12
_diffrn_reflns_limit_k_max 20
_diffrn_reflns_limit_k_min -20
_diffrn_reflns_limit_l_max 12
_diffrn_reflns_limit_l_min -12
_diffrn_reflns_number 13062
_diffrn_reflns_theta_full 72.98
_diffrn_reflns_theta_max 72.98
_diffrn_reflns_theta_min 5.18
_diffrn_standards_decay_% 0.00
_diffrn_standards_number 164
_exptl_absorpt_coefficient_mu 2.561
_exptl_absorpt_correction_T_max 0.681
_exptl_absorpt_correction_T_min 0.403
_exptl_absorpt_correction_type multi-scan
_exptl_absorpt_process_details '(SADABS; Sheldrick, 1996)'
_exptl_crystal_colour colourless
_exptl_crystal_density_diffrn 1.423
_exptl_crystal_density_method 'not measured'
_exptl_crystal_description Block
_exptl_crystal_F_000 704
_exptl_crystal_size_max 0.50
_exptl_crystal_size_mid 0.20
_exptl_crystal_size_min 0.15
_refine_diff_density_max 0.289
_refine_diff_density_min -0.617
_refine_ls_extinction_method none
_refine_ls_goodness_of_fit_ref 1.054
_refine_ls_hydrogen_treatment constr
_refine_ls_matrix_type full
_refine_ls_number_parameters 217
_refine_ls_number_reflns 3097
_refine_ls_number_restraints 48
_refine_ls_restrained_S_all 1.046
_refine_ls_R_factor_all 0.0343
_refine_ls_R_factor_gt 0.0327
_refine_ls_shift/su_max 0.001
_refine_ls_shift/su_mean 0.000
_refine_ls_structure_factor_coef Fsqd
_refine_ls_weighting_details 'calc w = 1/[\s^2^(Fo^2^)+(0.084P)^2^] where P = (Fo^2^+2Fc^2^)/3'
_refine_ls_weighting_scheme calc
_refine_ls_wR_factor_gt 0.0994
_refine_ls_wR_factor_ref 0.1014
_reflns_number_gt 2939
_reflns_number_total 3097
_reflns_threshold_expression I>2\s(I)
_cod_data_source_file ci6432.cif
_cod_data_source_block I
_cod_depositor_comments
;
The following automatic conversions were performed:
'_symmetry_cell_setting' value 'Monoclinic' changed to 'monoclinic'
according to '/home/saulius/struct/CIF-dictionaries/cif_core.dic'
dictionary named 'cif_core.dic' version 2.4.1 from
2010-06-29.

'_geom_bond_publ_flag' value 'Y' changed to 'y' according to
'/home/saulius/struct/CIF-dictionaries/cif_core.dic' dictionary named
'cif_core.dic' version 2.4.1 from 2010-06-29 (8
times).

'_geom_bond_publ_flag' value 'N' changed to 'n' according to
'/home/saulius/struct/CIF-dictionaries/cif_core.dic' dictionary named
'cif_core.dic' version 2.4.1 from 2010-06-29 (33
times).

'_geom_angle_publ_flag' value 'Y' changed to 'y' according to
'/home/saulius/struct/CIF-dictionaries/cif_core.dic' dictionary named
'cif_core.dic' version 2.4.1 from 2010-06-29 (10
times).

'_geom_angle_publ_flag' value 'N' changed to 'n' according to
'/home/saulius/struct/CIF-dictionaries/cif_core.dic' dictionary named
'cif_core.dic' version 2.4.1 from 2010-06-29 (54
times).

'_geom_torsion_publ_flag' value 'Y' changed to 'y' according to
'/home/saulius/struct/CIF-dictionaries/cif_core.dic' dictionary named
'cif_core.dic' version 2.4.1 from 2010-06-29 (12
times).

'_geom_torsion_publ_flag' value 'N' changed to 'n' according to
'/home/saulius/struct/CIF-dictionaries/cif_core.dic' dictionary named
'cif_core.dic' version 2.4.1 from 2010-06-29 (36 times).

Automatic conversion script
Id: cif_fix_enum 1527 2010-12-29 10:47:43Z saulius 

The following automatic conversions were performed:

'_symmetry_cell_setting' value 'Monoclinic' changed to 'monoclinic'
according to /home/saulius/struct/CIF-dictionaries/cif_core.dic
dictionary named 'cif_core.dic' version 2.4.1 from
2010-06-29.

'_geom_bond_publ_flag' value 'Y' changed to 'y'
according to /home/saulius/struct/CIF-dictionaries/cif_core.dic
dictionary named 'cif_core.dic' version 2.4.1 from 2010-06-29 (8
times).

'_geom_bond_publ_flag' value 'N' changed to 'n' according to
/home/saulius/struct/CIF-dictionaries/cif_core.dic dictionary named
'cif_core.dic' version 2.4.1 from 2010-06-29 (33
times).

'_geom_angle_publ_flag' value 'Y' changed to 'y' according
to /home/saulius/struct/CIF-dictionaries/cif_core.dic dictionary
named 'cif_core.dic' version 2.4.1 from 2010-06-29 (10
times).

'_geom_angle_publ_flag' value 'N' changed to 'n' according
to /home/saulius/struct/CIF-dictionaries/cif_core.dic dictionary
named 'cif_core.dic' version 2.4.1 from 2010-06-29 (54
times).

'_geom_torsion_publ_flag' value 'Y' changed to 'y' according
to /home/saulius/struct/CIF-dictionaries/cif_core.dic dictionary
named 'cif_core.dic' version 2.4.1 from 2010-06-29 (12
times).

'_geom_torsion_publ_flag' value 'N' changed to 'n' according
to /home/saulius/struct/CIF-dictionaries/cif_core.dic dictionary
named 'cif_core.dic' version 2.4.1 from 2010-06-29 (36 times).

Automatic conversion script
Id: cif_fix_values 1715 2011-07-08 13:25:40Z adriana 
;
_cod_original_sg_symbol_H-M 'P 21/n'
_cod_database_code 2204291
_cod_database_fobs_code 2204291

loop_
_symmetry_equiv_pos_as_xyz
'x, y, z'
'-x+1/2, y+1/2, -z+1/2'
'-x, -y, -z'
'x-1/2, -y-1/2, z-1/2'

loop_
_atom_site_label
_atom_site_fract_x
_atom_site_fract_y
_atom_site_fract_z
_atom_site_U_iso_or_equiv
_atom_site_adp_type
_atom_site_calc_flag
_atom_site_refinement_flags
_atom_site_occupancy
_atom_site_disorder_assembly
_atom_site_disorder_group
_atom_site_type_symbol
Ge 0.601550(19) 0.157792(10) 0.247136(18) 0.03403(12) Uani d . 1 A . Ge
N1 0.5977(2) 0.07986(10) 0.11545(17) 0.0478(4) Uani d U 1 . . N
N21 0.714(2) 0.0634(12) 0.099(2) 0.050(2) Uani d PU 0.50 A -1 N
N31 0.8132(12) 0.0394(6) 0.0859(10) 0.080(2) Uani d PU 0.50 A -1 N
N22 0.695(3) 0.0702(13) 0.081(3) 0.070(6) Uani d PU 0.50 A -2 N
N32 0.7848(14) 0.0630(7) 0.0263(11) 0.100(3) Uani d PU 0.50 A -2 N
C11 0.39515(19) 0.17474(11) 0.20953(19) 0.0394(4) Uani d . 1 . . C
C12 0.2910(2) 0.12018(13) 0.1358(2) 0.0505(5) Uani d . 1 A . C
H12 0.3207 0.0733 0.1058 0.061 Uiso calc R 1 . . H
C13 0.1436(3) 0.1353(2) 0.1067(3) 0.0709(7) Uani d . 1 . . C
H13 0.0735 0.0991 0.0544 0.085 Uiso calc R 1 A . H
C14 0.0981(3) 0.20283(19) 0.1535(3) 0.0734(8) Uani d . 1 A . C
H14 -0.0021 0.2118 0.1353 0.088 Uiso calc R 1 . . H
C15 0.2001(3) 0.25657(17) 0.2266(3) 0.0700(7) Uani d . 1 . . C
H15 0.1694 0.3028 0.2579 0.084 Uiso calc R 1 A . H
C16 0.3488(3) 0.24339(13) 0.2549(2) 0.0520(5) Uani d . 1 A . C
H16 0.4180 0.2807 0.3047 0.062 Uiso calc R 1 . . H
C21 0.70042(18) 0.24861(9) 0.20908(16) 0.0343(3) Uani d . 1 . . C
C22 0.6816(2) 0.27043(11) 0.07444(18) 0.0399(4) Uani d . 1 A . C
H22 0.6257 0.2386 0.0008 0.048 Uiso calc R 1 . . H
C23 0.7443(3) 0.33838(10) 0.0478(2) 0.0458(4) Uani d . 1 . . C
H23 0.7319 0.3523 -0.0433 0.055 Uiso calc R 1 A . H
C24 0.8252(2) 0.38585(10) 0.1558(2) 0.0456(4) Uani d . 1 A . C
H24 0.8664 0.4326 0.1378 0.055 Uiso calc R 1 . . H
C25 0.8457(2) 0.36478(12) 0.2900(2) 0.0473(4) Uani d . 1 . . C
H25 0.9016 0.3969 0.3632 0.057 Uiso calc R 1 A . H
C26 0.7842(2) 0.29643(11) 0.31699(18) 0.0424(4) Uani d . 1 A . C
H26 0.7989 0.2822 0.4085 0.051 Uiso calc R 1 . . H
C31 0.7044(2) 0.11211(10) 0.42617(17) 0.0368(3) Uani d . 1 . . C
C32 0.8547(2) 0.10394(12) 0.4735(2) 0.0478(4) Uani d . 1 A . C
H32 0.9083 0.1227 0.4201 0.057 Uiso calc R 1 . . H
C33 0.9273(2) 0.06822(13) 0.5993(2) 0.0562(5) Uani d . 1 . . C
H33 1.0298 0.0631 0.6312 0.067 Uiso calc R 1 A . H
C34 0.8488(3) 0.04029(13) 0.6771(2) 0.0561(5) Uani d . 1 A . C
H34 0.8979 0.0164 0.7625 0.067 Uiso calc R 1 . . H
C35 0.6988(2) 0.04728(13) 0.6303(2) 0.0533(5) Uani d . 1 . . C
H35 0.6454 0.0270 0.6828 0.064 Uiso calc R 1 A . H
C36 0.6261(2) 0.08424(11) 0.50562(19) 0.0440(4) Uani d . 1 A . C
H36 0.5238 0.0904 0.4751 0.053 Uiso calc R 1 . . H

loop_
_atom_site_aniso_label
_atom_site_aniso_U_11
_atom_site_aniso_U_22
_atom_site_aniso_U_33
_atom_site_aniso_U_12
_atom_site_aniso_U_13
_atom_site_aniso_U_23
Ge 0.03553(18) 0.03323(17) 0.03152(17) -0.00267(5) 0.00942(12) -0.00067(5)
N1 0.0491(10) 0.0462(8) 0.0462(9) -0.0038(7) 0.0142(8) -0.0138(7)
N21 0.043(4) 0.049(3) 0.062(5) -0.004(3) 0.022(4) -0.016(3)
N31 0.052(3) 0.089(5) 0.101(6) -0.004(3) 0.028(4) -0.038(4)
N22 0.071(9) 0.062(7) 0.072(7) -0.011(5) 0.017(6) -0.038(6)
N32 0.090(7) 0.109(8) 0.123(8) -0.021(5) 0.066(7) -0.059(6)
C11 0.0372(9) 0.0429(8) 0.0357(9) 0.0023(7) 0.0098(7) 0.0123(7)
C12 0.0428(10) 0.0556(11) 0.0466(10) -0.0085(8) 0.0076(8) 0.0112(8)
C13 0.0439(13) 0.0951(19) 0.0633(14) -0.0141(12) 0.0057(11) 0.0295(14)
C14 0.0445(12) 0.0979(19) 0.0799(16) 0.0197(12) 0.0242(12) 0.0481(15)
C15 0.0674(16) 0.0741(15) 0.0806(16) 0.0298(12) 0.0412(14) 0.0367(13)
C16 0.0532(11) 0.0484(10) 0.0576(11) 0.0088(8) 0.0233(9) 0.0117(9)
C21 0.0340(8) 0.0347(8) 0.0336(7) -0.0007(6) 0.0111(7) -0.0014(6)
C22 0.0418(9) 0.0429(9) 0.0340(8) -0.0020(7) 0.0119(7) -0.0022(7)
C23 0.0508(12) 0.0456(11) 0.0445(10) 0.0023(7) 0.0210(9) 0.0068(6)
C24 0.0445(10) 0.0364(8) 0.0595(11) -0.0028(6) 0.0228(9) 0.0031(7)
C25 0.0453(10) 0.0417(9) 0.0486(10) -0.0067(8) 0.0084(8) -0.0079(8)
C26 0.0493(10) 0.0402(8) 0.0344(8) -0.0033(7) 0.0103(7) -0.0012(6)
C31 0.0391(9) 0.0331(8) 0.0345(8) 0.0004(6) 0.0084(7) 0.0004(6)
C32 0.0401(10) 0.0524(10) 0.0486(10) -0.0015(7) 0.0125(8) 0.0076(8)
C33 0.0407(11) 0.0584(12) 0.0596(12) 0.0030(8) 0.0049(9) 0.0121(9)
C34 0.0583(13) 0.0522(11) 0.0461(10) 0.0009(9) 0.0037(9) 0.0152(9)
C35 0.0581(12) 0.0570(11) 0.0454(10) -0.0018(9) 0.0188(9) 0.0122(8)
C36 0.0418(10) 0.0467(9) 0.0427(9) -0.0002(7) 0.0139(8) 0.0032(7)

loop_
_atom_type_symbol
_atom_type_description
_atom_type_scat_dispersion_real
_atom_type_scat_dispersion_imag
_atom_type_scat_source
C C 0.0181 0.0091 'International Tables Vol C Tables 4.2.6.8 and 6.1.1.4'
H H 0.0000 0.0000 'International Tables Vol C Tables 4.2.6.8 and 6.1.1.4'
N N 0.0311 0.0180 'International Tables Vol C Tables 4.2.6.8 and 6.1.1.4'
Ge Ge -1.0885 0.8855 'International Tables Vol C Tables 4.2.6.8 and 6.1.1.4'

loop_
_geom_angle_atom_site_label_1
_geom_angle_atom_site_label_2
_geom_angle_atom_site_label_3
_geom_angle
_geom_angle_publ_flag
N1 Ge C11 101.69(9) y
N1 Ge C21 107.51(7) y
C11 Ge C21 113.31(7) y
N1 Ge C31 106.27(7) y
C11 Ge C31 114.02(7) y
C21 Ge C31 112.91(7) y
N22 N1 Ge 121.30(10) y
N21 N1 Ge 118.1(9) y
N31 N21 N1 171.20(19) y
N1 N22 N32 171(3) y
C12 C11 C16 119.15(19) n
C12 C11 Ge 121.20(16) n
C16 C11 Ge 119.64(15) n
C13 C12 C11 119.7(2) n
C13 C12 H12 120.1 n
C11 C12 H12 120.1 n
C14 C13 C12 121.0(3) n
C14 C13 H13 119.5 n
C12 C13 H13 119.5 n
C15 C14 C13 119.5(2) n
C15 C14 H14 120.2 n
C13 C14 H14 120.2 n
C14 C15 C16 120.6(3) n
C14 C15 H15 119.7 n
C16 C15 H15 119.7 n
C15 C16 C11 120.0(2) n
C15 C16 H16 120 n
C11 C16 H16 120 n
C22 C21 C26 118.82(16) n
C22 C21 Ge 121.14(12) n
C26 C21 Ge 119.89(13) n
C23 C22 C21 120.76(17) n
C23 C22 H22 119.6 n
C21 C22 H22 119.6 n
C22 C23 C24 119.79(19) n
C22 C23 H23 120.1 n
C24 C23 H23 120.1 n
C25 C24 C23 120.18(17) n
C25 C24 H24 119.9 n
C23 C24 H24 119.9 n
C24 C25 C26 120.13(17) n
C24 C25 H25 119.9 n
C26 C25 H25 119.9 n
C25 C26 C21 120.32(17) n
C25 C26 H26 119.8 n
C21 C26 H26 119.8 n
C32 C31 C36 119.35(16) n
C32 C31 Ge 120.72(14) n
C36 C31 Ge 119.88(14) n
C31 C32 C33 120.51(18) n
C31 C32 H32 119.7 n
C33 C32 H32 119.7 n
C34 C33 C32 119.8(2) n
C34 C33 H33 120.1 n
C32 C33 H33 120.1 n
C35 C34 C33 120.21(18) n
C35 C34 H34 119.9 n
C33 C34 H34 119.9 n
C34 C35 C36 120.09(19) n
C34 C35 H35 120 n
C36 C35 H35 120 n
C31 C36 C35 119.99(18) n
C31 C36 H36 120 n
C35 C36 H36 120 n

loop_
_geom_bond_atom_site_label_1
_geom_bond_atom_site_label_2
_geom_bond_distance
_geom_bond_publ_flag
Ge N1 1.8968(17) y
Ge C11 1.9317(18) y
Ge C21 1.9370(16) y
Ge C31 1.9378(17) y
N1 N22 1.14(2) y
N1 N21 1.24(2) y
N21 N31 1.10(2) y
N22 N32 1.20(3) y
C11 C12 1.392(3) n
C11 C16 1.395(3) n
C12 C13 1.385(3) n
C12 H12 0.94 n
C13 C14 1.382(5) n
C13 H13 0.94 n
C14 C15 1.370(4) n
C14 H14 0.94 n
C15 C16 1.392(3) n
C15 H15 0.94 n
C16 H16 0.94 n
C21 C22 1.393(2) n
C21 C26 1.395(2) n
C22 C23 1.383(3) n
C22 H22 0.94 n
C23 C24 1.383(3) n
C23 H23 0.94 n
C24 C25 1.382(3) n
C24 H24 0.94 n
C25 C26 1.384(3) n
C25 H25 0.94 n
C26 H26 0.94 n
C31 C32 1.379(3) n
C31 C36 1.388(3) n
C32 C33 1.388(3) n
C32 H32 0.94 n
C33 C34 1.376(3) n
C33 H33 0.94 n
C34 C35 1.375(3) n
C34 H34 0.94 n
C35 C36 1.389(3) n
C35 H35 0.94 n
C36 H36 0.94 n

loop_
_geom_torsion_atom_site_label_1
_geom_torsion_atom_site_label_2
_geom_torsion_atom_site_label_3
_geom_torsion_atom_site_label_4
_geom_torsion
_geom_torsion_publ_flag
C11 Ge N1 N22 158.20(16) y
C21 Ge N1 N22 38.90(16) y
C31 Ge N1 N22 -82.20(16) y
C11 Ge N1 N21 169.90(12) y
C21 Ge N1 N21 50.60(12) y
C31 Ge N1 N21 -70.60(12) y
N1 Ge C11 C12 18.08(17) y
C21 Ge C11 C12 133.15(14) n
C31 Ge C11 C12 -95.84(16) n
N1 Ge C11 C16 -160.86(15) y
C21 Ge C11 C16 -45.80(17) n
C31 Ge C11 C16 85.21(16) n
C16 C11 C12 C13 1.0(3) n
Ge C11 C12 C13 -177.91(15) n
C11 C12 C13 C14 -2.0(3) n
C12 C13 C14 C15 1.7(4) n
C13 C14 C15 C16 -0.5(3) n
C14 C15 C16 C11 -0.4(3) n
C12 C11 C16 C15 0.1(3) n
Ge C11 C16 C15 179.10(16) n
N1 Ge C21 C22 37.05(16) y
C11 Ge C21 C22 -74.50(16) n
C31 Ge C21 C22 153.95(14) n
N1 Ge C21 C26 -147.37(14) y
C11 Ge C21 C26 101.09(15) n
C31 Ge C21 C26 -30.47(16) n
C26 C21 C22 C23 -0.2(3) n
Ge C21 C22 C23 175.41(14) n
C21 C22 C23 C24 -0.7(3) n
C22 C23 C24 C25 1.2(3) n
C23 C24 C25 C26 -0.6(3) n
C24 C25 C26 C21 -0.4(3) n
C22 C21 C26 C25 0.8(3) n
Ge C21 C26 C25 -174.90(15) n
N1 Ge C31 C32 75.48(16) y
C11 Ge C31 C32 -173.35(14) n
C21 Ge C31 C32 -42.14(17) n
N1 Ge C31 C36 -101.80(15) y
C11 Ge C31 C36 9.37(17) n
C21 Ge C31 C36 140.57(14) n
C36 C31 C32 C33 0.0(3) n
Ge C31 C32 C33 -177.31(16) n
C31 C32 C33 C34 0.4(3) n
C32 C33 C34 C35 0.3(4) n
C33 C34 C35 C36 -1.5(4) n
C32 C31 C36 C35 -1.1(3) n
Ge C31 C36 C35 176.18(15) n
C34 C35 C36 C31 1.9(3) n
